data_4073047
loop_
_publ_author_name
'Zhang, Jiaxin'
'Chu, Ben Wai-Kin'
'Zhu, Nianyong'
'Yam, Vivian Wing-Wah'

_publ_section_title
;
 Synthesis, Characterization, Langmuir&#x2212;Blodgett Film-Forming
 Property, and Second-Order Nonlinear Optical Study of Rhenium(I) and
 Ruthenium(II) Diimine Complexes
;
_journal_issue 22
_journal_name_full Organometallics
_journal_page_first 5423
_journal_paper_doi 10.1021/om070030b
_journal_volume 26
_journal_year 2007
_chemical_formula_moiety 'C21 H14 Cl N2 O3 Re'
_chemical_formula_sum 'C21 H14 Cl N2 O3 Re'
_chemical_formula_weight 563.99
_chemical_name_systematic
;
 ?
;
_space_group_IT_number 14
_symmetry_cell_setting monoclinic
_symmetry_space_group_name_Hall '-P 2ybc'
_symmetry_space_group_name_H-M 'P 1 21/c 1'
_atom_sites_solution_hydrogens geom
_atom_sites_solution_primary direct
_atom_sites_solution_secondary difmap
_audit_creation_method SHELXL-97
_cell_angle_alpha 90.00
_cell_angle_beta 106.82(3)
_cell_angle_gamma 90.00
_cell_formula_units_Z 4
_cell_length_a 8.943(2)
_cell_length_b 16.516(3)
_cell_length_c 13.919(3)
_cell_measurement_reflns_used 0
_cell_measurement_temperature 253(2)
_cell_measurement_theta_max 0
_cell_measurement_theta_min 0
_cell_volume 1967.9(8)
_computing_cell_refinement Scalepack
_computing_data_collection Marcontrol
_computing_data_reduction Denzo
_computing_molecular_graphics 'Ortep-3 for Windows (Farrugia, 1997)'
_computing_publication_material 'WinGX publication routines (Farrugia, 1999)'
_computing_structure_refinement 'SHELXL-97 (Sheldrick, 1997)'
_computing_structure_solution SIR-97
_diffrn_ambient_temperature 253(2)
_diffrn_measured_fraction_theta_full 0.909
_diffrn_measured_fraction_theta_max 0.909
_diffrn_measurement_device_type 'marresearch IPDS mar300'
_diffrn_measurement_method Oscillation
_diffrn_radiation_monochromator graphite
_diffrn_radiation_source 'fine-focus sealed tube'
_diffrn_radiation_type MoK\a
_diffrn_radiation_wavelength 0.71069
_diffrn_reflns_av_R_equivalents 0.0469
_diffrn_reflns_av_sigmaI/netI 0.0813
_diffrn_reflns_limit_h_max 9
_diffrn_reflns_limit_h_min -9
_diffrn_reflns_limit_k_max 20
_diffrn_reflns_limit_k_min -14
_diffrn_reflns_limit_l_max 16
_diffrn_reflns_limit_l_min -16
_diffrn_reflns_number 6854
_diffrn_reflns_theta_full 25.63
_diffrn_reflns_theta_max 25.63
_diffrn_reflns_theta_min 2.38
_exptl_absorpt_coefficient_mu 6.335
_exptl_absorpt_correction_type none
_exptl_crystal_colour 'orange red'
_exptl_crystal_density_diffrn 1.904
_exptl_crystal_density_method 'not measured'
_exptl_crystal_description prism
_exptl_crystal_F_000 1080
_exptl_crystal_size_max 0.5
_exptl_crystal_size_mid 0.15
_exptl_crystal_size_min 0.1
_refine_diff_density_max 1.294
_refine_diff_density_min -1.407
_refine_diff_density_rms 0.179
_refine_ls_extinction_method none
_refine_ls_goodness_of_fit_ref 0.979
_refine_ls_hydrogen_treatment mixed
_refine_ls_matrix_type full
_refine_ls_number_parameters 253
_refine_ls_number_reflns 3383
_refine_ls_number_restraints 0
_refine_ls_restrained_S_all 0.979
_refine_ls_R_factor_all 0.0530
_refine_ls_R_factor_gt 0.0379
_refine_ls_shift/su_max 0.000
_refine_ls_shift/su_mean 0.000
_refine_ls_structure_factor_coef Fsqd
_refine_ls_weighting_details 'calc w=1/[\s^2^(Fo^2^)+(0.0395P)^2^+0.0000P] where P=(Fo^2^+2Fc^2^)/3'
_refine_ls_weighting_scheme calc
_refine_ls_wR_factor_gt 0.0947
_refine_ls_wR_factor_ref 0.0989
_reflns_number_gt 2552
_reflns_number_total 3383
_reflns_threshold_expression >2sigma(I)
_cod_data_source_file om070030b-file001.cif
_cod_data_source_block mar582
_cod_original_cell_volume 1967.9(7)
_cod_database_code 4073047

loop_
_symmetry_equiv_pos_as_xyz
'x, y, z'
'-x, y+1/2, -z+1/2'
'-x, -y, -z'
'x, -y-1/2, z-1/2'

loop_
_atom_site_label
_atom_site_type_symbol
_atom_site_fract_x
_atom_site_fract_y
_atom_site_fract_z
_atom_site_U_iso_or_equiv
_atom_site_adp_type
_atom_site_occupancy
_atom_site_symmetry_multiplicity
_atom_site_calc_flag
_atom_site_refinement_flags
Re1 Re -0.43516(3) 0.356404(19) 0.36975(2) 0.03472(13) Uani 1 1 d .
Cl1 Cl -0.2949(2) 0.36893(14) 0.54991(14) 0.0487(5) Uani 1 1 d .
O1 O -0.6008(8) 0.3345(5) 0.1500(5) 0.0670(19) Uani 1 1 d .
O2 O -0.7430(6) 0.4194(4) 0.3945(4) 0.0650(18) Uani 1 1 d .
O3 O -0.5449(8) 0.1854(5) 0.4004(5) 0.0714(19) Uani 1 1 d .
N1 N -0.3329(6) 0.4740(4) 0.3577(4) 0.0349(14) Uani 1 1 d .
N2 N -0.2019(7) 0.3303(4) 0.3581(4) 0.0372(15) Uani 1 1 d .
C1 C -0.5361(9) 0.3435(5) 0.2292(7) 0.046(2) Uani 1 1 d .
C2 C -0.6267(9) 0.3963(6) 0.3856(6) 0.046(2) Uani 1 1 d .
C3 C -0.5026(9) 0.2482(6) 0.3887(5) 0.046(2) Uani 1 1 d .
C4 C -0.3976(10) 0.5469(6) 0.3576(6) 0.048(2) Uani 1 1 d .
H4 H -0.5007 0.5492 0.3592 0.058 Uiso 1 1 calc R
C5 C -0.3212(12) 0.6186(6) 0.3553(6) 0.057(2) Uani 1 1 d .
H5 H -0.3715 0.6680 0.3547 0.068 Uiso 1 1 calc R
C6 C -0.1692(12) 0.6154(7) 0.3540(6) 0.057(2) Uani 1 1 d .
H6 H -0.1154 0.6631 0.3515 0.069 Uiso 1 1 calc R
C7 C -0.0952(10) 0.5424(6) 0.3562(6) 0.049(2) Uani 1 1 d .
H7 H 0.0089 0.5397 0.3568 0.059 Uiso 1 1 calc R
C8 C -0.1824(8) 0.4720(5) 0.3576(5) 0.0391(19) Uani 1 1 d .
C9 C -0.1153(8) 0.3931(6) 0.3568(5) 0.0392(18) Uani 1 1 d .
H9 H -0.0126 0.3871 0.3553 0.047 Uiso 1 1 calc R
C10 C -0.1313(8) 0.2535(5) 0.3622(5) 0.0372(18) Uani 1 1 d .
C11 C 0.0205(8) 0.2374(6) 0.4206(5) 0.045(2) Uani 1 1 d .
H11 H 0.0801 0.2792 0.4573 0.054 Uiso 1 1 calc R
C12 C 0.0846(9) 0.1614(5) 0.4256(6) 0.044(2) Uani 1 1 d .
H12 H 0.1868 0.1531 0.4650 0.053 Uiso 1 1 calc R
C13 C -0.0001(9) 0.0970(5) 0.3729(5) 0.0405(19) Uani 1 1 d .
C14 C -0.1501(9) 0.1132(5) 0.3118(6) 0.046(2) Uani 1 1 d .
H14 H -0.2070 0.0720 0.2721 0.055 Uiso 1 1 calc R
C15 C -0.2159(8) 0.1881(5) 0.3086(5) 0.0443(19) Uani 1 1 d .
H15 H -0.3188 0.1959 0.2701 0.053 Uiso 1 1 calc R
C16 C 0.0702(10) 0.0148(6) 0.3810(5) 0.048(2) Uani 1 1 d .
C17 C 0.2317(10) 0.0040(6) 0.4067(6) 0.059(2) Uani 1 1 d .
H17 H 0.2976 0.0488 0.4191 0.071 Uiso 1 1 calc R
C18 C 0.2934(14) -0.0728(8) 0.4137(6) 0.076(3) Uani 1 1 d .
H18 H 0.4011 -0.0797 0.4310 0.091 Uiso 1 1 calc R
C19 C 0.1940(19) -0.1412(7) 0.3949(8) 0.081(4) Uani 1 1 d .
H19 H 0.2354 -0.1932 0.4003 0.097 Uiso 1 1 calc R
C20 C 0.0369(15) -0.1295(7) 0.3687(7) 0.070(3) Uani 1 1 d .
H20 H -0.0298 -0.1740 0.3553 0.084 Uiso 1 1 calc R
C21 C -0.0240(12) -0.0534(7) 0.3620(6) 0.062(3) Uani 1 1 d .
H21 H -0.1319 -0.0470 0.3441 0.075 Uiso 1 1 calc R

loop_
_atom_site_aniso_label
_atom_site_aniso_U_11
_atom_site_aniso_U_22
_atom_site_aniso_U_33
_atom_site_aniso_U_23
_atom_site_aniso_U_13
_atom_site_aniso_U_12
Re1 0.02773(18) 0.0334(2) 0.04214(19) -0.00011(15) 0.00864(11) -0.00026(13)
Cl1 0.0474(11) 0.0515(16) 0.0461(11) -0.0023(9) 0.0120(8) -0.0005(9)
O1 0.060(4) 0.083(6) 0.052(4) 0.004(3) 0.007(3) -0.002(4)
O2 0.031(3) 0.068(6) 0.101(5) -0.008(4) 0.026(3) 0.008(3)
O3 0.078(5) 0.044(5) 0.093(5) 0.011(4) 0.026(3) -0.017(4)
N1 0.033(3) 0.031(4) 0.039(3) 0.003(3) 0.008(2) 0.001(3)
N2 0.034(3) 0.039(5) 0.039(3) -0.003(3) 0.010(2) 0.014(3)
C1 0.031(4) 0.044(6) 0.063(6) -0.014(4) 0.013(4) -0.002(3)
C2 0.042(5) 0.043(6) 0.051(5) -0.004(4) 0.009(3) -0.006(4)
C3 0.037(4) 0.052(7) 0.048(5) 0.008(4) 0.011(3) 0.000(4)
C4 0.051(5) 0.032(6) 0.058(5) 0.002(4) 0.011(3) 0.012(4)
C5 0.081(7) 0.028(6) 0.061(6) 0.004(4) 0.018(4) 0.007(5)
C6 0.072(6) 0.041(6) 0.060(6) -0.004(4) 0.022(4) -0.014(5)
C7 0.053(5) 0.045(6) 0.054(5) -0.005(4) 0.023(4) -0.016(4)
C8 0.038(4) 0.041(6) 0.039(4) -0.001(3) 0.012(3) -0.006(3)
C9 0.028(4) 0.040(6) 0.050(4) 0.000(4) 0.012(3) -0.004(3)
C10 0.037(4) 0.041(6) 0.034(4) 0.000(3) 0.012(3) 0.008(3)
C11 0.033(4) 0.049(6) 0.051(4) -0.010(4) 0.008(3) -0.003(4)
C12 0.034(4) 0.041(6) 0.051(5) -0.001(4) 0.003(3) 0.006(3)
C13 0.047(4) 0.035(6) 0.038(4) 0.001(3) 0.012(3) 0.006(4)
C14 0.051(5) 0.031(5) 0.051(5) -0.013(4) 0.007(3) -0.001(4)
C15 0.034(4) 0.034(6) 0.058(5) -0.012(4) 0.004(3) -0.003(3)
C16 0.070(6) 0.034(5) 0.039(4) 0.002(4) 0.015(4) 0.008(4)
C17 0.069(6) 0.041(7) 0.063(5) 0.007(4) 0.010(4) 0.024(5)
C18 0.098(8) 0.068(9) 0.059(6) 0.002(5) 0.019(5) 0.042(7)
C19 0.152(13) 0.033(7) 0.064(6) 0.012(5) 0.041(7) 0.025(7)
C20 0.106(9) 0.039(7) 0.072(7) 0.001(5) 0.036(6) 0.015(6)
C21 0.089(7) 0.051(8) 0.056(5) -0.005(5) 0.035(5) 0.004(6)

loop_
_atom_type_symbol
_atom_type_description
_atom_type_scat_dispersion_real
_atom_type_scat_dispersion_imag
_atom_type_scat_source
Re Re -1.0185 7.2310 'International Tables Vol C Tables 4.2.6.8 and 6.1.1.4'
Cl Cl 0.1484 0.1585 'International Tables Vol C Tables 4.2.6.8 and 6.1.1.4'
O O 0.0106 0.0060 'International Tables Vol C Tables 4.2.6.8 and 6.1.1.4'
N N 0.0061 0.0033 'International Tables Vol C Tables 4.2.6.8 and 6.1.1.4'
C C 0.0033 0.0016 'International Tables Vol C Tables 4.2.6.8 and 6.1.1.4'
H H 0.0000 0.0000 'International Tables Vol C Tables 4.2.6.8 and 6.1.1.4'

loop_
_geom_angle_atom_site_label_1
_geom_angle_atom_site_label_2
_geom_angle_atom_site_label_3
_geom_angle
C2 Re1 C1 89.0(3)
C2 Re1 C3 88.7(4)
C1 Re1 C3 87.9(3)
C2 Re1 N1 96.4(3)
C1 Re1 N1 96.0(3)
C3 Re1 N1 173.6(3)
C2 Re1 N2 170.8(3)
C1 Re1 N2 94.6(3)
C3 Re1 N2 99.8(3)
N1 Re1 N2 74.8(2)
C2 Re1 Cl1 93.6(2)
C1 Re1 Cl1 177.3(2)
C3 Re1 Cl1 91.5(2)
N1 Re1 Cl1 84.38(15)
N2 Re1 Cl1 82.88(15)
C4 N1 C8 117.0(7)
C4 N1 Re1 127.9(5)
C8 N1 Re1 114.9(5)
C9 N2 C10 117.2(7)
C9 N2 Re1 115.5(6)
C10 N2 Re1 127.0(5)
O1 C1 Re1 176.1(8)
O2 C2 Re1 179.1(8)
O3 C3 Re1 178.4(8)
N1 C4 C5 124.1(9)
C6 C5 C4 118.0(9)
C5 C6 C7 120.7(9)
C6 C7 C8 117.5(9)
N1 C8 C7 122.6(8)
N1 C8 C9 116.2(7)
C7 C8 C9 121.2(7)
N2 C9 C8 118.3(7)
C11 C10 C15 116.6(8)
C11 C10 N2 123.0(8)
C15 C10 N2 120.3(7)
C12 C11 C10 121.8(8)
C11 C12 C13 121.2(8)
C12 C13 C14 117.3(8)
C12 C13 C16 120.4(7)
C14 C13 C16 122.3(8)
C15 C14 C13 121.6(8)
C14 C15 C10 121.3(7)
C21 C16 C17 118.2(9)
C21 C16 C13 120.5(8)
C17 C16 C13 121.3(9)
C18 C17 C16 120.0(11)
C17 C18 C19 120.4(11)
C20 C19 C18 118.7(11)
C19 C20 C21 120.7(11)
C20 C21 C16 121.9(10)

loop_
_geom_bond_atom_site_label_1
_geom_bond_atom_site_label_2
_geom_bond_distance
Re1 C2 1.907(9)
Re1 C1 1.915(9)
Re1 C3 1.929(10)
Re1 N1 2.173(6)
Re1 N2 2.182(6)
Re1 Cl1 2.467(2)
O1 C1 1.097(9)
O2 C2 1.148(9)
O3 C3 1.131(11)
N1 C4 1.336(10)
N1 C8 1.347(9)
N2 C9 1.298(10)
N2 C10 1.411(10)
C4 C5 1.373(13)
C5 C6 1.366(13)
C6 C7 1.370(13)
C7 C8 1.403(11)
C8 C9 1.436(12)
C10 C11 1.391(10)
C10 C15 1.403(11)
C11 C12 1.372(12)
C12 C13 1.387(12)
C13 C14 1.391(10)
C13 C16 1.487(12)
C14 C15 1.364(12)
C16 C21 1.385(13)
C16 C17 1.395(11)
C17 C18 1.375(14)
C18 C19 1.415(17)
C19 C20 1.360(17)
C20 C21 1.362(14)
